data_4112167
loop_
_publ_author_name
'En-Qing Gao'
'Yan-Feng Yue'
'Shi-Qiang Bai'
'Zheng He'
'Chun-Hua Yan'

_publ_contact_author_address
;
State Key Lab of Rare Earth Materials Chemistry and Applications & 
PKU-HKU Joint Lab on Rare Earth Materials and Bioinorganic Chemistry, 
College of Chemistry and Molecular Engineering, 
Peking University, 
Beijing 100871, 
China
;
_publ_contact_author_email chyan@chem.pku.edu.cn
_publ_contact_author_fax 86-(10)-62754179
_publ_contact_author_name 'Prof. Chun-Hua Yan'
_publ_contact_author_phone 86-(10)-62754179
_publ_section_title
;
 From Achiral Ligands to Chiral Coordination Polymers: Spontaneous
 Resolution, Weak Ferromagnetism, and Topological Ferrimagnetism
;
_journal_name_full 'Journal of the American Chemical Society'
_journal_page_first 1419
_journal_page_last 1429
_journal_paper_doi 10.1021/ja039104a
_journal_volume 126
_journal_year 2004
_chemical_formula_sum 'C12 H10 Mn2 N16'
_chemical_formula_weight 488.24
_chemical_name_systematic
; 
 ? 
;
_space_group_IT_number 2
_symmetry_cell_setting triclinic
_symmetry_space_group_name_Hall '-P 1'
_symmetry_space_group_name_H-M 'P -1'
_atom_sites_solution_hydrogens geom
_atom_sites_solution_primary direct
_atom_sites_solution_secondary difmap
_audit_creation_method SHELXL-97
_cell_angle_alpha 79.182(2)
_cell_angle_beta 69.414(2)
_cell_angle_gamma 80.472(2)
_cell_formula_units_Z 2
_cell_length_a 9.8074(10)
_cell_length_b 9.9501(10)
_cell_length_c 10.6064(11)
_cell_measurement_reflns_used 2880
_cell_measurement_temperature 293(2)
_cell_measurement_theta_max 30.219
_cell_measurement_theta_min 2.231
_cell_volume 946.12(17)
_computing_cell_refinement 'Bruker XSCANS'
_computing_data_collection 'Bruker XSCANS'
_computing_data_reduction 'Bruker SHELXTL'
_computing_molecular_graphics 'Bruker SHELXTL'
_computing_publication_material 'Bruker SHELXTL'
_computing_structure_refinement 'SHELXL-97 (Sheldrick, 1997)'
_computing_structure_solution 'SHELXS-97 (Sheldrick, 1990)'
_diffrn_ambient_temperature 293(2)
_diffrn_detector_area_resol_mean 15X15microns
_diffrn_measured_fraction_theta_full 0.883
_diffrn_measured_fraction_theta_max 0.883
_diffrn_measurement_device_type 'Bruker smart apex-CCD area detector'
_diffrn_measurement_method 'phi and omega scans'
_diffrn_radiation_monochromator graphite
_diffrn_radiation_source 'sealed tube'
_diffrn_radiation_type MoK\a
_diffrn_radiation_wavelength 0.71073
_diffrn_reflns_av_R_equivalents 0.0197
_diffrn_reflns_av_sigmaI/netI 0.0540
_diffrn_reflns_limit_h_max 14
_diffrn_reflns_limit_h_min -14
_diffrn_reflns_limit_k_max 9
_diffrn_reflns_limit_k_min -15
_diffrn_reflns_limit_l_max 15
_diffrn_reflns_limit_l_min -14
_diffrn_reflns_number 8906
_diffrn_reflns_theta_full 33.38
_diffrn_reflns_theta_max 33.38
_diffrn_reflns_theta_min 2.07
_exptl_absorpt_coefficient_mu 1.374
_exptl_absorpt_correction_T_max 1.000000
_exptl_absorpt_correction_T_min 0.782857
_exptl_absorpt_correction_type ' SADABS '
_exptl_absorpt_process_details
;
Bruker/Siemens area detector absorption and other corrections - V2.03
;
_exptl_crystal_colour ' red '
_exptl_crystal_density_diffrn 1.714
_exptl_crystal_description ' tabular '
_exptl_crystal_F_000 488
_exptl_crystal_size_max 0.4
_exptl_crystal_size_mid 0.2
_exptl_crystal_size_min 0.1
_refine_diff_density_max 0.717
_refine_diff_density_min -0.518
_refine_diff_density_rms 0.086
_refine_ls_extinction_method none
_refine_ls_goodness_of_fit_ref 0.952
_refine_ls_hydrogen_treatment mixed
_refine_ls_matrix_type full
_refine_ls_number_parameters 271
_refine_ls_number_reflns 6490
_refine_ls_number_restraints 0
_refine_ls_restrained_S_all 0.952
_refine_ls_R_factor_all 0.0849
_refine_ls_R_factor_gt 0.0497
_refine_ls_shift/su_max 0.001
_refine_ls_shift/su_mean 0.000
_refine_ls_structure_factor_coef Fsqd
_refine_ls_weighting_details 'calc w=1/[\s^2^(Fo^2^)+(0.0722P)^2^+0.0000P] where P=(Fo^2^+2Fc^2^)/3'
_refine_ls_weighting_scheme calc
_refine_ls_wR_factor_gt 0.1227
_refine_ls_wR_factor_ref 0.1372
_reflns_number_gt 4015
_reflns_number_total 6490
_reflns_threshold_expression >2sigma(I)
_cod_data_source_file ja039104asi20031017_103420_1.cif
_cod_data_source_block 4
_cod_depositor_comments
;
The following automatic conversions were performed:

'_symmetry_cell_setting' value ' triclinic ' changed to 'triclinic'
according to the built-in table from CIF Core dictionary named
'cif_core.dic' version 2.4.1 from 2010-06-29.

Automatic conversion script
Id: cif_fix_values 1715 2011-07-08 13:25:40Z adriana 
;
_cod_original_sg_symbol_H-M ' P -1'
_cod_database_code 4112167

loop_
_symmetry_equiv_pos_as_xyz
'x, y, z'
'-x, -y, -z'

loop_
_atom_site_label
_atom_site_type_symbol
_atom_site_fract_x
_atom_site_fract_y
_atom_site_fract_z
_atom_site_U_iso_or_equiv
_atom_site_adp_type
_atom_site_occupancy
_atom_site_symmetry_multiplicity
_atom_site_calc_flag
_atom_site_refinement_flags
Mn1 Mn 0.02250(4) 0.58183(4) 0.11613(4) 0.03973(12) Uani 1 1 d .
Mn2 Mn 0.10533(4) 0.01565(4) 0.32928(4) 0.03798(12) Uani 1 1 d .
N1 N -0.1432(2) 0.6153(2) 0.3218(2) 0.0427(5) Uani 1 1 d .
N2 N 0.0322(2) 0.3802(2) 0.2762(2) 0.0416(5) Uani 1 1 d .
N3 N 0.1333(2) 0.2595(2) 0.2672(2) 0.0414(5) Uani 1 1 d .
N4 N 0.3465(2) 0.0457(2) 0.2247(2) 0.0427(5) Uani 1 1 d .
N5 N -0.0359(4) 0.7885(3) 0.0333(3) 0.0787(9) Uani 1 1 d .
N6 N -0.0328(2) 0.8668(2) -0.0620(2) 0.0434(5) Uani 1 1 d .
N7 N -0.0334(3) 0.9509(3) -0.1526(3) 0.0634(7) Uani 1 1 d .
N8 N 0.1541(3) 0.4932(3) -0.0658(2) 0.0553(6) Uani 1 1 d .
N9 N 0.2813(3) 0.4611(3) -0.1123(3) 0.0573(6) Uani 1 1 d .
N10 N 0.4036(4) 0.4268(5) -0.1565(4) 0.1025(12) Uani 1 1 d .
N11 N -0.1234(2) 0.0208(2) 0.4649(2) 0.0465(5) Uani 1 1 d .
N12 N -0.2278(3) 0.0660(3) 0.4316(3) 0.0587(6) Uani 1 1 d .
N13 N -0.3269(4) 0.1066(5) 0.3987(4) 0.1153(15) Uani 1 1 d .
N14 N 0.1629(3) -0.2019(2) 0.3113(3) 0.0567(6) Uani 1 1 d .
N15 N 0.1829(2) -0.2784(2) 0.2338(2) 0.0433(5) Uani 1 1 d .
N16 N 0.2039(3) -0.3577(3) 0.1589(3) 0.0551(6) Uani 1 1 d .
H1A H 0.2919 -0.3927 0.1201 0.066 Uiso 1 1 calc R
H2A H -0.4049 0.8269 0.4818 0.066 Uiso 1 1 d R
H3A H -0.4767 0.6284 0.6280 0.066 Uiso 1 1 d R
H4A H -0.3281 0.4216 0.5873 0.066 Uiso 1 1 d R
H6A H -0.0947 0.2956 0.4455 0.066 Uiso 1 1 d R
H7A H 0.2812 0.3766 0.1625 0.066 Uiso 1 1 d R
H9A H 0.5463 0.2942 0.0758 0.066 Uiso 1 1 d R
H10A H 0.7321 0.1121 0.0409 0.066 Uiso 1 1 d R
H11A H 0.6700 -0.1093 0.1194 0.066 Uiso 1 1 d R
H12A H 0.4312 -0.1454 0.2345 0.066 Uiso 1 1 d R
C1 C -0.2248(3) 0.7352(3) 0.3494(3) 0.0557(7) Uani 1 1 d .
C2 C -0.3484(4) 0.7416(4) 0.4642(3) 0.0650(9) Uani 1 1 d .
C3 C -0.3894(4) 0.6243(4) 0.5523(3) 0.0654(9) Uani 1 1 d .
C4 C -0.3033(3) 0.5016(3) 0.5270(3) 0.0600(8) Uani 1 1 d .
C5 C -0.1811(3) 0.5002(3) 0.4117(3) 0.0459(6) Uani 1 1 d .
C6 C -0.0776(3) 0.3752(3) 0.3841(3) 0.0483(6) Uani 1 1 d .
C7 C 0.2638(3) 0.2855(3) 0.1985(3) 0.0443(6) Uani 1 1 d .
C8 C 0.3837(3) 0.1743(3) 0.1760(3) 0.0429(6) Uani 1 1 d .
C9 C 0.5260(3) 0.2031(3) 0.1074(3) 0.0569(8) Uani 1 1 d .
C10 C 0.6368(3) 0.0950(4) 0.0859(4) 0.0629(8) Uani 1 1 d .
C11 C 0.5999(3) -0.0357(4) 0.1330(3) 0.0598(8) Uani 1 1 d .
C12 C 0.4559(3) -0.0562(3) 0.2015(3) 0.0525(7) Uani 1 1 d .

loop_
_atom_site_aniso_label
_atom_site_aniso_U_11
_atom_site_aniso_U_22
_atom_site_aniso_U_33
_atom_site_aniso_U_23
_atom_site_aniso_U_13
_atom_site_aniso_U_12
Mn1 0.0470(2) 0.0373(2) 0.0327(2) -0.00454(15) -0.01048(16) -0.00511(16)
Mn2 0.0415(2) 0.03191(19) 0.0328(2) -0.00133(14) -0.00456(15) -0.00349(15)
N1 0.0497(12) 0.0364(11) 0.0377(11) -0.0050(9) -0.0125(10) 0.0023(9)
N2 0.0441(12) 0.0306(10) 0.0431(12) -0.0035(8) -0.0085(9) 0.0001(9)
N3 0.0416(11) 0.0311(10) 0.0435(12) -0.0049(8) -0.0070(9) 0.0014(8)
N4 0.0408(12) 0.0364(11) 0.0413(12) -0.0021(9) -0.0053(9) 0.0002(9)
N5 0.111(3) 0.0547(17) 0.0605(18) 0.0065(14) -0.0304(17) 0.0062(16)
N6 0.0512(13) 0.0361(11) 0.0429(12) -0.0056(9) -0.0162(10) -0.0029(9)
N7 0.091(2) 0.0539(15) 0.0472(14) 0.0040(12) -0.0285(14) -0.0137(14)
N8 0.0454(13) 0.0764(18) 0.0455(13) -0.0240(12) -0.0096(11) -0.0047(12)
N9 0.0454(14) 0.0752(18) 0.0448(13) -0.0065(12) -0.0070(11) -0.0085(12)
N10 0.0517(19) 0.145(4) 0.091(3) -0.014(2) -0.0064(18) 0.004(2)
N11 0.0417(12) 0.0556(14) 0.0387(12) -0.0064(10) -0.0094(10) -0.0046(10)
N12 0.0457(14) 0.0726(18) 0.0511(15) -0.0118(12) -0.0100(12) 0.0020(12)
N13 0.062(2) 0.181(4) 0.092(3) -0.015(3) -0.034(2) 0.030(2)
N14 0.0832(19) 0.0362(12) 0.0509(14) -0.0080(10) -0.0232(13) -0.0028(12)
N15 0.0452(12) 0.0360(11) 0.0464(13) 0.0014(9) -0.0151(10) -0.0067(9)
N16 0.0504(14) 0.0535(15) 0.0621(16) -0.0197(12) -0.0126(12) -0.0077(11)
C1 0.0605(18) 0.0490(16) 0.0513(17) -0.0118(13) -0.0167(14) 0.0121(14)
C2 0.0618(19) 0.061(2) 0.060(2) -0.0202(16) -0.0110(16) 0.0186(16)
C3 0.0576(19) 0.070(2) 0.0493(17) -0.0118(15) 0.0004(14) 0.0107(16)
C4 0.0565(18) 0.0600(18) 0.0433(16) 0.0046(13) -0.0013(13) 0.0023(14)
C5 0.0447(14) 0.0422(14) 0.0400(14) -0.0027(11) -0.0065(11) 0.0042(11)
C6 0.0515(16) 0.0379(13) 0.0415(14) 0.0035(11) -0.0041(12) -0.0018(11)
C7 0.0461(14) 0.0316(12) 0.0470(14) -0.0033(10) -0.0063(11) -0.0043(10)
C8 0.0418(14) 0.0406(13) 0.0388(13) -0.0038(10) -0.0061(11) -0.0022(11)
C9 0.0483(17) 0.0516(17) 0.0570(18) -0.0003(14) -0.0025(14) -0.0098(13)
C10 0.0407(16) 0.072(2) 0.063(2) -0.0034(16) -0.0061(14) -0.0033(14)
C11 0.0434(16) 0.068(2) 0.0557(18) -0.0060(15) -0.0122(13) 0.0165(14)
C12 0.0509(16) 0.0454(15) 0.0511(16) -0.0020(12) -0.0115(13) 0.0052(12)

loop_
_atom_type_symbol
_atom_type_description
_atom_type_scat_dispersion_real
_atom_type_scat_dispersion_imag
_atom_type_scat_source
C C 0.0033 0.0016 'International Tables Vol C Tables 4.2.6.8 and 6.1.1.4'
H H 0.0000 0.0000 'International Tables Vol C Tables 4.2.6.8 and 6.1.1.4'
N N 0.0061 0.0033 'International Tables Vol C Tables 4.2.6.8 and 6.1.1.4'
Mn Mn 0.3368 0.7283 'International Tables Vol C Tables 4.2.6.8 and 6.1.1.4'

loop_
_geom_angle_atom_site_label_1
_geom_angle_atom_site_label_2
_geom_angle_atom_site_label_3
_geom_angle
_geom_angle_site_symmetry_1
_geom_angle_site_symmetry_3
N5 Mn1 N8 101.71(11) . .
N5 Mn1 N16 92.41(12) . 1_565
N8 Mn1 N16 96.50(9) . 1_565
N5 Mn1 N8 90.40(12) . 2_565
N8 Mn1 N8 80.09(10) . 2_565
N16 Mn1 N8 175.97(9) 1_565 2_565
N5 Mn1 N1 90.41(10) . .
N8 Mn1 N1 163.24(9) . .
N16 Mn1 N1 94.49(9) 1_565 .
N8 Mn1 N1 88.38(8) 2_565 .
N5 Mn1 N2 160.67(10) . .
N8 Mn1 N2 97.53(9) . .
N16 Mn1 N2 87.27(9) 1_565 .
N8 Mn1 N2 91.04(9) 2_565 .
N1 Mn1 N2 70.36(7) . .
N14 Mn2 N7 90.65(10) . 2_565
N14 Mn2 N11 102.00(10) . .
N7 Mn2 N11 90.38(10) 2_565 .
N14 Mn2 N11 90.98(9) . 2_556
N7 Mn2 N11 166.62(10) 2_565 2_556
N11 Mn2 N11 76.29(10) . 2_556
N14 Mn2 N4 88.38(9) . .
N7 Mn2 N4 99.91(10) 2_565 .
N11 Mn2 N4 165.35(8) . .
N11 Mn2 N4 93.40(8) 2_556 .
N14 Mn2 N3 155.95(9) . .
N7 Mn2 N3 82.74(9) 2_565 .
N11 Mn2 N3 101.14(8) . .
N11 Mn2 N3 100.79(8) 2_556 .
N4 Mn2 N3 70.19(7) . .
C1 N1 C5 118.4(2) . .
C1 N1 Mn1 124.04(19) . .
C5 N1 Mn1 116.14(16) . .
C6 N2 N3 114.1(2) . .
C6 N2 Mn1 114.37(17) . .
N3 N2 Mn1 131.30(15) . .
C7 N3 N2 112.0(2) . .
C7 N3 Mn2 113.97(16) . .
N2 N3 Mn2 133.43(16) . .
C12 N4 C8 116.4(2) . .
C12 N4 Mn2 124.81(19) . .
C8 N4 Mn2 118.71(16) . .
N6 N5 Mn1 147.7(3) . .
N5 N6 N7 176.1(3) . .
N6 N7 Mn2 138.4(2) . 2_565
N9 N8 Mn1 132.3(2) . .
N9 N8 Mn1 125.7(2) . 2_565
Mn1 N8 Mn1 99.91(10) . 2_565
N10 N9 N8 178.4(4) . .
N12 N11 Mn2 125.4(2) . .
N12 N11 Mn2 128.6(2) . 2_556
Mn2 N11 Mn2 103.71(10) . 2_556
N13 N12 N11 178.5(4) . .
N15 N14 Mn2 140.5(2) . .
N16 N15 N14 178.1(3) . .
N15 N16 Mn1 120.73(19) . 1_545
N1 C1 C2 121.2(3) . .
C3 C2 C1 120.1(3) . .
C2 C3 C4 118.9(3) . .
C3 C4 C5 118.9(3) . .
N1 C5 C4 122.3(2) . .
N1 C5 C6 115.8(2) . .
C4 C5 C6 121.7(3) . .
N2 C6 C5 118.8(2) . .
N3 C7 C8 120.3(2) . .
N4 C8 C9 123.2(2) . .
N4 C8 C7 116.4(2) . .
C9 C8 C7 120.4(2) . .
C8 C9 C10 118.9(3) . .
C11 C10 C9 118.3(3) . .
C10 C11 C12 119.4(3) . .
N4 C12 C11 123.7(3) . .

loop_
_geom_bond_atom_site_label_1
_geom_bond_atom_site_label_2
_geom_bond_distance
_geom_bond_site_symmetry_2
Mn1 N5 2.148(3) .
Mn1 N8 2.162(2) .
Mn1 N16 2.181(2) 1_565
Mn1 N8 2.252(2) 2_565
Mn1 N1 2.261(2) .
Mn1 N2 2.386(2) .
Mn2 N14 2.172(2) .
Mn2 N7 2.177(3) 2_565
Mn2 N11 2.197(2) .
Mn2 N11 2.210(2) 2_556
Mn2 N4 2.276(2) .
Mn2 N3 2.426(2) .
N1 C1 1.341(3) .
N1 C5 1.357(3) .
N2 C6 1.265(3) .
N2 N3 1.420(3) .
N3 C7 1.273(3) .
N4 C12 1.337(3) .
N4 C8 1.346(3) .
N5 N6 1.149(3) .
N6 N7 1.150(3) .
N7 Mn2 2.177(3) 2_565
N8 N9 1.182(3) .
N8 Mn1 2.252(2) 2_565
N9 N10 1.142(4) .
N11 N12 1.191(3) .
N11 Mn2 2.210(2) 2_556
N12 N13 1.134(4) .
N14 N15 1.168(3) .
N15 N16 1.168(3) .
N16 Mn1 2.181(2) 1_545
C1 C2 1.386(4) .
C2 C3 1.370(5) .
C3 C4 1.378(4) .
C4 C5 1.379(4) .
C5 C6 1.475(3) .
C7 C8 1.461(3) .
C8 C9 1.378(4) .
C9 C10 1.386(4) .
C10 C11 1.362(5) .
C11 C12 1.372(4) .
